data_2203670
loop_
_publ_author_name
'Schwendtner, Karolina'
'Kolitsch, Uwe'

_publ_section_title
;
Cs~2~Co^II^(C~2~O~4~)~2~.4H~2~O
;
_journal_issue 5
_journal_name_full 'Acta Crystallographica, Section E'
_journal_page_first m659
_journal_page_last m661
_journal_paper_doi 10.1107/S1600536804009626
_journal_volume 60
_journal_year 2004
_chemical_formula_iupac 'Cs2 Co (C2 O4)2 (H2 O)4'
_chemical_formula_moiety 'Cs2 Co1 (H2 O)4 (C2 O4)2'
_chemical_formula_sum 'C4 H8 Co Cs2 O12'
_chemical_formula_weight 572.85
_chemical_name_common 'caesium cobalt oxalate hydrate'
_chemical_name_systematic ' Dicaesium cobalt(II) dioxalate tetrahydrate'
_space_group_IT_number 15
_space_group_name_Hall '-C 2yc'
_space_group_name_H-M_alt 'C 1 2/c 1'
_symmetry_cell_setting monoclinic
_symmetry_space_group_name_Hall '-C 2yc'
_symmetry_space_group_name_H-M 'C 1 2/c 1'
_atom_sites_solution_primary isomor
_cell_angle_alpha 90.00
_cell_angle_beta 128.09(3)
_cell_angle_gamma 90.00
_cell_formula_units_Z 4
_cell_length_a 16.949(3)
_cell_length_b 7.3680(10)
_cell_length_c 13.540(3)
_cell_measurement_reflns_used 2582
_cell_measurement_temperature 293(2)
_cell_measurement_theta_max 32.577
_cell_measurement_theta_min 2.037
_cell_volume 1330.8(7)
_computing_cell_refinement 'HKL SCALEPACK (Otwinowski & Minor 1997)'
_computing_data_collection 'COLLECT (Nonius, 2003)'
_computing_data_reduction 'HKL SCALEPACK and DENZO (Otwinowski & Minor, 1997)'
_computing_molecular_graphics 'ATOMS (Shape Software, 1999); ORTEP-3 for Windows (Farrugia, 1997)'
_computing_publication_material SHELXL97
_computing_structure_refinement 'SHELXL97 (Sheldrick, 1997)'
_computing_structure_solution 'SHELXS97 (Sheldrick, 1997)'
_diffrn_ambient_temperature 293(2)
_diffrn_measured_fraction_theta_full 0.998
_diffrn_measured_fraction_theta_max 0.998
_diffrn_measurement_device_type 'Nonius KappaCCD'
_diffrn_measurement_method '\y and \w'
_diffrn_radiation_monochromator graphite
_diffrn_radiation_source 'fine-focus sealed tube'
_diffrn_radiation_type MoK\a
_diffrn_radiation_wavelength 0.71073
_diffrn_reflns_av_R_equivalents 0.0078
_diffrn_reflns_av_sigmaI/netI 0.0121
_diffrn_reflns_limit_h_max 25
_diffrn_reflns_limit_h_min -25
_diffrn_reflns_limit_k_max 11
_diffrn_reflns_limit_k_min -11
_diffrn_reflns_limit_l_max 20
_diffrn_reflns_limit_l_min -20
_diffrn_reflns_number 4679
_diffrn_reflns_theta_full 32.57
_diffrn_reflns_theta_max 32.57
_diffrn_reflns_theta_min 3.05
_diffrn_standards_decay_% 0
_diffrn_standards_interval_time 0
_diffrn_standards_number 0
_exptl_absorpt_coefficient_mu 6.736
_exptl_absorpt_correction_T_max 0.545
_exptl_absorpt_correction_T_min 0.338
_exptl_absorpt_correction_type multi-scan
_exptl_absorpt_process_details '(HKL SCALEPACK; Otwinowski & Minor, 1997)'
_exptl_crystal_colour 'dark pink'
_exptl_crystal_density_diffrn 2.859
_exptl_crystal_density_method 'not measured'
_exptl_crystal_description irregular
_exptl_crystal_F_000 1060
_exptl_crystal_size_max 0.19
_exptl_crystal_size_mid 0.18
_exptl_crystal_size_min 0.09
_refine_diff_density_max 0.869
_refine_diff_density_min -0.933
_refine_ls_extinction_coef 0.00154(10)
_refine_ls_extinction_expression Fc^*^=kFc[1+0.001xFc^2^\l^3^/sin(2\q)]^-1/4^
_refine_ls_extinction_method SHELXL97
_refine_ls_goodness_of_fit_ref 1.080
_refine_ls_hydrogen_treatment refall
_refine_ls_matrix_type full
_refine_ls_number_parameters 104
_refine_ls_number_reflns 2423
_refine_ls_number_restraints 0
_refine_ls_restrained_S_all 1.080
_refine_ls_R_factor_all 0.0187
_refine_ls_R_factor_gt 0.0173
_refine_ls_shift/su_max 0.001
_refine_ls_shift/su_mean 0.000
_refine_ls_structure_factor_coef Fsqd
_refine_ls_weighting_details 'w = 1/[\s^2^(Fo^2^)+(0.015P)^2^+2.66P] where P = (Fo^2^+2Fc^2^)/3'
_refine_ls_weighting_scheme calc
_refine_ls_wR_factor_gt 0.0412
_refine_ls_wR_factor_ref 0.0419
_reflns_number_gt 2290
_reflns_number_total 2423
_reflns_threshold_expression I>2\s(I)
_cod_data_source_file wm6015.cif
_cod_database_code 2203670

loop_
_symmetry_equiv_pos_as_xyz
'x, y, z'
'-x, y, -z+1/2'
'x+1/2, y+1/2, z'
'-x+1/2, y+1/2, -z+1/2'
'-x, -y, -z'
'x, -y, z-1/2'
'-x+1/2, -y+1/2, -z'
'x+1/2, -y+1/2, z-1/2'

loop_
_atom_site_label
_atom_site_fract_x
_atom_site_fract_y
_atom_site_fract_z
_atom_site_U_iso_or_equiv
_atom_site_adp_type
_atom_site_calc_flag
_atom_site_refinement_flags
_atom_site_occupancy
_atom_site_type_symbol
Cs 0.152947(9) 0.315208(16) 0.108849(10) 0.03098(5) Uani d . 1 Cs
Co 0.0000 0.33315(4) 0.2500 0.02028(7) Uani d S 1 Co
C1 0.12908(12) 0.1857(2) 0.49770(15) 0.0226(3) Uani d . 1 C
C2 0.15826(11) 0.0875(2) 0.42282(14) 0.0219(3) Uani d . 1 C
O1 0.06240(10) 0.30724(17) 0.43929(12) 0.0262(2) Uani d . 1 O
O2 0.17079(11) 0.1360(3) 0.60733(12) 0.0386(3) Uani d . 1 O
O3 0.22512(11) -0.0284(2) 0.47609(13) 0.0366(3) Uani d . 1 O
O4 0.10792(10) 0.13303(18) 0.30847(11) 0.0266(2) Uani d . 1 O
OW5 0.10313(10) 0.5237(2) 0.28168(14) 0.0331(3) Uani d . 1 O
OW6 -0.03449(12) 0.1640(2) -0.15203(15) 0.0336(3) Uani d . 1 O
H1 0.090(3) 0.627(5) 0.258(3) 0.059(9) Uiso d . 1 H
H2 0.159(2) 0.534(4) 0.356(3) 0.049(8) Uiso d . 1 H
H3 -0.072(2) 0.164(4) -0.135(3) 0.039(7) Uiso d . 1 H
H4 -0.054(3) 0.082(5) -0.196(3) 0.065(10) Uiso d . 1 H

loop_
_atom_site_aniso_label
_atom_site_aniso_U_11
_atom_site_aniso_U_22
_atom_site_aniso_U_33
_atom_site_aniso_U_12
_atom_site_aniso_U_13
_atom_site_aniso_U_23
Cs 0.02999(7) 0.03478(7) 0.02809(7) -0.00206(4) 0.01787(5) -0.00132(4)
Co 0.02094(13) 0.01943(13) 0.01884(13) 0.000 0.01145(11) 0.000
C1 0.0205(6) 0.0273(7) 0.0192(6) -0.0008(5) 0.0119(5) -0.0006(5)
C2 0.0202(6) 0.0223(6) 0.0221(6) 0.0000(5) 0.0125(5) -0.0011(5)
O1 0.0275(6) 0.0293(6) 0.0222(5) 0.0058(4) 0.0156(5) -0.0003(4)
O2 0.0348(7) 0.0578(9) 0.0203(6) 0.0124(7) 0.0155(5) 0.0082(6)
O3 0.0314(6) 0.0408(8) 0.0308(6) 0.0163(6) 0.0158(6) 0.0046(6)
O4 0.0314(6) 0.0268(6) 0.0222(5) 0.0057(5) 0.0168(5) 0.0006(4)
OW5 0.0248(6) 0.0273(6) 0.0326(7) -0.0037(5) 0.0104(5) 0.0058(5)
OW6 0.0395(8) 0.0311(7) 0.0333(7) -0.0043(6) 0.0240(6) -0.0048(5)

loop_
_atom_type_symbol
_atom_type_description
_atom_type_scat_dispersion_real
_atom_type_scat_dispersion_imag
_atom_type_scat_source
C C 0.0033 0.0016 'International Tables Vol C Tables 4.2.6.8 and 6.1.1.4'
O O 0.0106 0.0060 'International Tables Vol C Tables 4.2.6.8 and 6.1.1.4'
Co Co 0.3494 0.9721 'International Tables Vol C Tables 4.2.6.8 and 6.1.1.4'
Cs Cs -0.3680 2.1192 'International Tables Vol C Tables 4.2.6.8 and 6.1.1.4'
H H 0.0000 0.0000 'International Tables Vol C Tables 4.2.6.8 and 6.1.1.4'

loop_
_geom_angle_atom_site_label_1
_geom_angle_atom_site_label_2
_geom_angle_atom_site_label_3
_geom_angle_site_symmetry_1
_geom_angle_site_symmetry_3
_geom_angle
_geom_angle_publ_flag
OW5 Co OW5 . 2 94.59(9) yes
OW5 Co O4 . 2 171.00(5) yes
OW5 Co O4 2 2 88.29(6) no
OW5 Co O4 . . 88.29(6) yes
OW5 Co O4 2 . 171.00(5) no
O4 Co O4 2 . 90.15(8) yes
OW5 Co O1 . 2 92.28(6) yes
OW5 Co O1 2 2 94.81(6) yes
O4 Co O1 2 2 78.96(5) yes
O4 Co O1 . 2 93.59(6) yes
OW5 Co O1 . . 94.81(6) no
OW5 Co O1 2 . 92.28(6) no
O4 Co O1 2 . 93.59(6) no
O4 Co O1 . . 78.96(5) no
O1 Co O1 2 . 169.53(7) yes
O2 C1 O1 . . 125.88(16) yes
O2 C1 C2 . . 117.82(15) yes
O1 C1 C2 . . 116.27(14) yes
O3 C2 O4 . . 125.44(16) yes
O3 C2 C1 . . 119.19(15) yes
O4 C2 C1 . . 115.36(14) yes
Co OW5 H1 . . 125(2) no
Cs OW5 H1 . . 107(2) no
Co OW5 H2 . . 119(2) no
Cs OW5 H2 . . 106.3(19) no
H1 OW5 H2 . . 102(3) no
Cs OW6 H3 . . 96(2) no
Cs OW6 H4 . . 143(3) no
H3 OW6 H4 . . 101(3) no

loop_
_geom_bond_atom_site_label_1
_geom_bond_atom_site_label_2
_geom_bond_site_symmetry_2
_geom_bond_distance
_geom_bond_publ_flag
Cs O2 7_556 3.108(2) yes
Cs O3 4 3.1391(15) yes
Cs OW6 . 3.157(2) yes
Cs O1 2 3.2887(15) yes
Cs OW5 . 3.3146(17) yes
Cs O1 6_565 3.3193(14) yes
Cs O2 6 3.3396(19) yes
Cs O3 6 3.4503(17) yes
Cs O4 . 3.4978(14) yes
Co OW5 . 2.0701(14) yes
Co OW5 2 2.0701(14) no
Co O4 2 2.0881(13) no
Co O4 . 2.0881(13) yes
Co O1 2 2.0927(14) no
Co O1 . 2.0927(14) yes
C1 O2 . 1.242(2) yes
C1 O1 . 1.265(2) yes
C1 C2 . 1.554(2) yes
C2 O3 . 1.235(2) yes
C2 O4 . 1.268(2) yes
OW5 H1 . 0.80(4) no
OW5 H2 . 0.86(3) no
OW6 H3 . 0.81(3) no
OW6 H4 . 0.77(4) no

loop_
_geom_hbond_atom_site_label_D
_geom_hbond_atom_site_label_H
_geom_hbond_atom_site_label_A
_geom_hbond_site_symmetry_A
_geom_hbond_distance_DH
_geom_hbond_distance_HA
_geom_hbond_distance_DA
_geom_hbond_angle_DHA
_geom_hbond_publ_flag
OW5 H1 OW6 5_565 0.80(4) 1.91(4) 2.685(2) 162(4) yes
OW5 H2 O3 7_556 0.86(3) 1.88(3) 2.730(2) 172(3) yes
OW6 H3 O2 2 0.81(3) 1.93(3) 2.733(2) 173(3) yes
OW6 H4 O4 5 0.77(4) 1.99(4) 2.752(2) 177(4) yes
